data_7058527
loop_
_publ_author_name
'Beleag\(a, Anca'
'Denes, Eleonora'
'Silvestru, Cristian'
'Silvestru, Anca'

_publ_section_title
;
 Experimental evidence for hypercoordination in triorganotelluronium
 halides with 2-(Me2NCH2)C6H4 groups
;
_journal_issue 29
_journal_name_full 'New Journal of Chemistry'
_journal_page_first 11585
_journal_paper_doi 10.1039/C9NJ02530H
_journal_volume 43
_journal_year 2019
_chemical_formula_sum 'C21 H22 Cl N Te'
_chemical_formula_weight 451.44
_space_group_crystal_system triclinic
_space_group_IT_number 2
_space_group_name_Hall '-P 1'
_space_group_name_H-M_alt 'P -1'
_symmetry_space_group_name_Hall '-P 1'
_symmetry_space_group_name_H-M 'P -1'
_atom_sites_solution_hydrogens geom
_audit_creation_method SHELXL-2018/3
_audit_update_record
;
2019-04-25 deposited with the CCDC.    2019-06-21 downloaded from the CCDC.
;
_cell_angle_alpha 70.809(2)
_cell_angle_beta 72.969(2)
_cell_angle_gamma 69.253(2)
_cell_formula_units_Z 2
_cell_length_a 9.6231(11)
_cell_length_b 10.2676(12)
_cell_length_c 11.9457(14)
_cell_measurement_reflns_used 2958
_cell_measurement_temperature 297(2)
_cell_measurement_theta_max 22.55
_cell_measurement_theta_min 2.31
_cell_volume 1021.4(2)
_computing_cell_refinement 'Bruker SMART'
_computing_data_collection 'Bruker SMART'
_computing_data_reduction 'Bruker SAINT'
_computing_structure_refinement 'SHELXL-2018/3 (Sheldrick, 2018)'
_computing_structure_solution 'Bruker SHELXTL'
_diffrn_ambient_temperature 297(2)
_diffrn_measured_fraction_theta_full 0.992
_diffrn_measured_fraction_theta_max 0.990
_diffrn_measurement_device_type 'CCD area detector'
_diffrn_measurement_method 'phi and omega scans'
_diffrn_radiation_monochromator graphite
_diffrn_radiation_source 'sealed tube'
_diffrn_radiation_type MoK\a
_diffrn_radiation_wavelength 0.71073
_diffrn_reflns_av_R_equivalents 0.0264
_diffrn_reflns_av_unetI/netI 0.0428
_diffrn_reflns_Laue_measured_fraction_full 0.992
_diffrn_reflns_Laue_measured_fraction_max 0.990
_diffrn_reflns_limit_h_max 11
_diffrn_reflns_limit_h_min -11
_diffrn_reflns_limit_k_max 12
_diffrn_reflns_limit_k_min -12
_diffrn_reflns_limit_l_max 14
_diffrn_reflns_limit_l_min -14
_diffrn_reflns_number 7986
_diffrn_reflns_point_group_measured_fraction_full 0.992
_diffrn_reflns_point_group_measured_fraction_max 0.990
_diffrn_reflns_theta_full 25.242
_diffrn_reflns_theta_max 25.960
_diffrn_reflns_theta_min 1.842
_exptl_absorpt_coefficient_mu 1.589
_exptl_absorpt_correction_T_max 0.803
_exptl_absorpt_correction_T_min 0.687
_exptl_absorpt_correction_type multi-scan
_exptl_absorpt_process_details 'Bruker, 2001.'
_exptl_crystal_colour colourless
_exptl_crystal_density_diffrn 1.468
_exptl_crystal_description block
_exptl_crystal_F_000 448
_exptl_crystal_size_max 0.230
_exptl_crystal_size_mid 0.190
_exptl_crystal_size_min 0.110
_refine_diff_density_max 0.718
_refine_diff_density_min -0.263
_refine_diff_density_rms 0.070
_refine_ls_extinction_method none
_refine_ls_goodness_of_fit_ref 1.034
_refine_ls_hydrogen_treatment constr
_refine_ls_matrix_type full
_refine_ls_number_parameters 219
_refine_ls_number_reflns 3953
_refine_ls_number_restraints 0
_refine_ls_restrained_S_all 1.034
_refine_ls_R_factor_all 0.0375
_refine_ls_R_factor_gt 0.0326
_refine_ls_shift/su_max 0.001
_refine_ls_shift/su_mean 0.000
_refine_ls_structure_factor_coef Fsqd
_refine_ls_weighting_details 'w=1/[\s^2^(Fo^2^)+(0.0300P)^2^+0.1523P] where P=(Fo^2^+2Fc^2^)/3'
_refine_ls_weighting_scheme calc
_refine_ls_wR_factor_gt 0.0700
_refine_ls_wR_factor_ref 0.0722
_reflns_Friedel_coverage 0.000
_reflns_number_gt 3594
_reflns_number_total 3953
_reflns_threshold_expression 'I > 2\s(I)'
_cod_data_source_file c9nj02530h2.cif
_cod_data_source_block 42richy
_cod_depositor_comments 'Adding full bibliography for 7058527--7058534.cif.'
_cod_database_code 7058527
_shelx_shelxl_version_number 2018/3
_shelx_space_group_comment
;
The symmetry employed for this shelxl refinement is uniquely defined
by the following loop, which should always be used as a source of
symmetry information in preference to the above space-group names.
They are only intended as comments.
;
_shelx_estimated_absorpt_t_min 0.711
_shelx_estimated_absorpt_t_max 0.845

loop_
_space_group_symop_operation_xyz
'x, y, z'
'-x, -y, -z'

loop_
_atom_site_label
_atom_site_type_symbol
_atom_site_fract_x
_atom_site_fract_y
_atom_site_fract_z
_atom_site_U_iso_or_equiv
_atom_site_adp_type
_atom_site_occupancy
_atom_site_site_symmetry_order
_atom_site_calc_flag
_atom_site_refinement_flags_posn
_atom_site_refinement_flags_adp
Te1 Te 0.90522(2) 0.88215(2) 0.67667(2) 0.04364(9) Uani 1 1 d . .
Cl1 Cl 0.06121(11) 0.12926(10) 0.60505(9) 0.0606(2) Uani 1 1 d . .
N1 N 1.1615(4) 0.6842(3) 0.7648(3) 0.0671(9) Uani 1 1 d . .
C1 C 0.8817(4) 0.8860(4) 0.8601(3) 0.0498(8) Uani 1 1 d . .
C2 C 1.0118(4) 0.8277(4) 0.9097(3) 0.0569(9) Uani 1 1 d . .
C3 C 0.9949(5) 0.8238(4) 1.0311(4) 0.0711(11) Uani 1 1 d . .
H3 H 1.080201 0.785129 1.065890 0.085 Uiso 1 1 calc R U
C4 C 0.8566(5) 0.8751(5) 1.1000(3) 0.0740(12) Uani 1 1 d . .
H4 H 0.848872 0.869821 1.180768 0.089 Uiso 1 1 calc R U
C5 C 0.7307(5) 0.9337(5) 1.0507(4) 0.0775(12) Uani 1 1 d . .
H5 H 0.636907 0.969337 1.097372 0.093 Uiso 1 1 calc R U
C6 C 0.7426(4) 0.9402(5) 0.9289(3) 0.0657(10) Uani 1 1 d . .
H6 H 0.656774 0.981162 0.894735 0.079 Uiso 1 1 calc R U
C7 C 1.1651(4) 0.7777(4) 0.8328(4) 0.0700(11) Uani 1 1 d . .
H7A H 1.195488 0.860403 0.776946 0.084 Uiso 1 1 calc R U
H7B H 1.239367 0.725741 0.883997 0.084 Uiso 1 1 calc R U
C8 C 1.1584(6) 0.5398(5) 0.8406(4) 0.1074(18) Uani 1 1 d . .
H8A H 1.150014 0.484506 0.793106 0.161 Uiso 1 1 calc R U
H8B H 1.072922 0.547344 0.906788 0.161 Uiso 1 1 calc R U
H8C H 1.250178 0.493006 0.871562 0.161 Uiso 1 1 calc R U
C9 C 1.2895(5) 0.6746(5) 0.6608(4) 0.0958(15) Uani 1 1 d . .
H9A H 1.287912 0.769435 0.610251 0.144 Uiso 1 1 calc R U
H9B H 1.280788 0.617445 0.615089 0.144 Uiso 1 1 calc R U
H9C H 1.383080 0.630669 0.689276 0.144 Uiso 1 1 calc R U
C10 C 0.6907(4) 1.0377(4) 0.6567(3) 0.0482(8) Uani 1 1 d . .
C11 C 0.6696(4) 1.1765(4) 0.6607(4) 0.0637(10) Uani 1 1 d . .
H11 H 0.746557 1.200274 0.674819 0.076 Uiso 1 1 calc R U
C12 C 0.5333(5) 1.2801(5) 0.6437(4) 0.0818(13) Uani 1 1 d . .
H12 H 0.518633 1.373207 0.647516 0.098 Uiso 1 1 calc R U
C13 C 0.4199(4) 1.2465(5) 0.6212(4) 0.0776(13) Uani 1 1 d . .
H13 H 0.328494 1.316469 0.610131 0.093 Uiso 1 1 calc R U
C14 C 0.4414(4) 1.1116(5) 0.6154(3) 0.0717(12) Uani 1 1 d . .
H14 H 0.364706 1.089234 0.599507 0.086 Uiso 1 1 calc R U
C15 C 0.5771(4) 1.0054(4) 0.6328(3) 0.0602(9) Uani 1 1 d . .
H15 H 0.590787 0.912853 0.628196 0.072 Uiso 1 1 calc R U
C16 C 0.8182(4) 0.7016(4) 0.7275(3) 0.0588(9) Uani 1 1 d . .
C17 C 0.7068(6) 0.6772(5) 0.8260(4) 0.0865(14) Uani 1 1 d . .
H17 H 0.664219 0.741453 0.874800 0.104 Uiso 1 1 calc R U
C18 C 0.6565(7) 0.5571(6) 0.8539(5) 0.1074(18) Uani 1 1 d . .
H18 H 0.577712 0.543698 0.919672 0.129 Uiso 1 1 calc R U
C19 C 0.7204(7) 0.4590(5) 0.7869(5) 0.1045(18) Uani 1 1 d . .
H19 H 0.686867 0.378050 0.807278 0.125 Uiso 1 1 calc R U
C20 C 0.8354(8) 0.4801(5) 0.6884(5) 0.116(2) Uani 1 1 d . .
H20 H 0.880644 0.412967 0.642338 0.139 Uiso 1 1 calc R U
C21 C 0.8839(6) 0.6020(5) 0.6581(4) 0.0935(16) Uani 1 1 d . .
H21 H 0.960614 0.616910 0.590895 0.112 Uiso 1 1 calc R U

loop_
_atom_site_aniso_label
_atom_site_aniso_U_11
_atom_site_aniso_U_22
_atom_site_aniso_U_33
_atom_site_aniso_U_23
_atom_site_aniso_U_13
_atom_site_aniso_U_12
Te1 0.04659(14) 0.04610(14) 0.03942(13) -0.01421(9) -0.00781(9) -0.01211(10)
Cl1 0.0611(5) 0.0696(6) 0.0610(5) -0.0158(5) -0.0200(4) -0.0244(5)
N1 0.066(2) 0.0559(19) 0.0574(19) -0.0080(15) -0.0095(16) 0.0000(16)
C1 0.053(2) 0.058(2) 0.0428(18) -0.0162(16) -0.0081(15) -0.0198(16)
C2 0.062(2) 0.059(2) 0.050(2) -0.0097(17) -0.0171(17) -0.0168(18)
C3 0.081(3) 0.080(3) 0.056(2) -0.006(2) -0.031(2) -0.023(2)
C4 0.090(3) 0.101(3) 0.043(2) -0.021(2) -0.013(2) -0.039(3)
C5 0.071(3) 0.115(4) 0.055(2) -0.040(2) 0.004(2) -0.033(3)
C6 0.057(2) 0.095(3) 0.052(2) -0.030(2) -0.0087(18) -0.022(2)
C7 0.059(2) 0.074(3) 0.068(3) -0.014(2) -0.022(2) -0.004(2)
C8 0.136(5) 0.059(3) 0.088(4) 0.003(2) -0.016(3) -0.008(3)
C9 0.080(3) 0.093(3) 0.084(3) -0.023(3) -0.005(3) 0.003(3)
C10 0.0423(18) 0.062(2) 0.0412(18) -0.0192(16) -0.0086(14) -0.0097(15)
C11 0.054(2) 0.066(2) 0.078(3) -0.028(2) -0.0184(19) -0.0116(18)
C12 0.062(3) 0.073(3) 0.105(4) -0.038(3) -0.023(2) 0.007(2)
C13 0.048(2) 0.102(4) 0.068(3) -0.035(3) -0.014(2) 0.010(2)
C14 0.048(2) 0.118(4) 0.057(2) -0.033(2) -0.0128(18) -0.020(2)
C15 0.059(2) 0.080(3) 0.052(2) -0.0246(19) -0.0154(17) -0.021(2)
C16 0.077(3) 0.057(2) 0.051(2) -0.0085(17) -0.0199(19) -0.0263(19)
C17 0.104(4) 0.097(3) 0.073(3) -0.026(3) 0.000(3) -0.056(3)
C18 0.129(5) 0.110(4) 0.096(4) -0.005(3) -0.008(3) -0.082(4)
C19 0.164(6) 0.074(3) 0.104(4) 0.007(3) -0.062(4) -0.065(4)
C20 0.205(7) 0.067(3) 0.098(4) -0.029(3) -0.025(4) -0.061(4)
C21 0.147(5) 0.070(3) 0.073(3) -0.025(2) -0.002(3) -0.052(3)

loop_
_atom_type_symbol
_atom_type_description
_atom_type_scat_dispersion_real
_atom_type_scat_dispersion_imag
_atom_type_scat_source
C C 0.0033 0.0016 'International Tables Vol C Tables 4.2.6.8 and 6.1.1.4'
H H 0.0000 0.0000 'International Tables Vol C Tables 4.2.6.8 and 6.1.1.4'
N N 0.0061 0.0033 'International Tables Vol C Tables 4.2.6.8 and 6.1.1.4'
Cl Cl 0.1484 0.1585 'International Tables Vol C Tables 4.2.6.8 and 6.1.1.4'
Te Te -0.5308 1.6751 'International Tables Vol C Tables 4.2.6.8 and 6.1.1.4'

loop_
_geom_angle_atom_site_label_1
_geom_angle_atom_site_label_2
_geom_angle_atom_site_label_3
_geom_angle
C16 Te1 C10 94.25(14)
C16 Te1 C1 94.02(13)
C10 Te1 C1 93.89(12)
C7 N1 C8 112.6(4)
C7 N1 C9 111.3(4)
C8 N1 C9 110.3(4)
C6 C1 C2 120.4(3)
C6 C1 Te1 121.8(3)
C2 C1 Te1 117.8(2)
C1 C2 C3 117.7(3)
C1 C2 C7 120.6(3)
C3 C2 C7 121.6(3)
C4 C3 C2 122.0(4)
C4 C3 H3 119.0
C2 C3 H3 119.0
C5 C4 C3 120.1(4)
C5 C4 H4 120.0
C3 C4 H4 120.0
C4 C5 C6 119.8(4)
C4 C5 H5 120.1
C6 C5 H5 120.1
C1 C6 C5 120.0(4)
C1 C6 H6 120.0
C5 C6 H6 120.0
N1 C7 C2 110.7(3)
N1 C7 H7A 109.5
C2 C7 H7A 109.5
N1 C7 H7B 109.5
C2 C7 H7B 109.5
H7A C7 H7B 108.1
N1 C8 H8A 109.5
N1 C8 H8B 109.5
H8A C8 H8B 109.5
N1 C8 H8C 109.5
H8A C8 H8C 109.5
H8B C8 H8C 109.5
N1 C9 H9A 109.5
N1 C9 H9B 109.5
H9A C9 H9B 109.5
N1 C9 H9C 109.5
H9A C9 H9C 109.5
H9B C9 H9C 109.5
C15 C10 C11 119.3(3)
C15 C10 Te1 121.7(3)
C11 C10 Te1 118.8(3)
C10 C11 C12 119.8(4)
C10 C11 H11 120.1
C12 C11 H11 120.1
C13 C12 C11 120.5(4)
C13 C12 H12 119.7
C11 C12 H12 119.7
C14 C13 C12 119.7(4)
C14 C13 H13 120.2
C12 C13 H13 120.2
C13 C14 C15 120.8(4)
C13 C14 H14 119.6
C15 C14 H14 119.6
C10 C15 C14 119.9(4)
C10 C15 H15 120.1
C14 C15 H15 120.1
C17 C16 C21 118.9(4)
C17 C16 Te1 123.5(3)
C21 C16 Te1 117.5(3)
C16 C17 C18 120.4(5)
C16 C17 H17 119.8
C18 C17 H17 119.8
C19 C18 C17 121.0(5)
C19 C18 H18 119.5
C17 C18 H18 119.5
C18 C19 C20 119.4(5)
C18 C19 H19 120.3
C20 C19 H19 120.3
C19 C20 C21 119.9(5)
C19 C20 H20 120.1
C21 C20 H20 120.1
C16 C21 C20 120.3(5)
C16 C21 H21 119.9
C20 C21 H21 119.9

loop_
_geom_bond_atom_site_label_1
_geom_bond_atom_site_label_2
_geom_bond_distance
Te1 C16 2.138(4)
Te1 C10 2.138(3)
Te1 C1 2.148(3)
N1 C7 1.461(5)
N1 C8 1.467(5)
N1 C9 1.472(5)
C1 C6 1.381(5)
C1 C2 1.395(5)
C2 C3 1.400(5)
C2 C7 1.505(5)
C3 C4 1.369(6)
C3 H3 0.9300
C4 C5 1.359(6)
C4 H4 0.9300
C5 C6 1.406(5)
C5 H5 0.9300
C6 H6 0.9300
C7 H7A 0.9700
C7 H7B 0.9700
C8 H8A 0.9600
C8 H8B 0.9600
C8 H8C 0.9600
C9 H9A 0.9600
C9 H9B 0.9600
C9 H9C 0.9600
C10 C15 1.374(5)
C10 C11 1.382(5)
C11 C12 1.385(5)
C11 H11 0.9300
C12 C13 1.372(6)
C12 H12 0.9300
C13 C14 1.348(6)
C13 H13 0.9300
C14 C15 1.392(5)
C14 H14 0.9300
C15 H15 0.9300
C16 C17 1.362(5)
C16 C21 1.387(6)
C17 C18 1.387(6)
C17 H17 0.9300
C18 C19 1.355(7)
C18 H18 0.9300
C19 C20 1.377(7)
C19 H19 0.9300
C20 C21 1.389(6)
C20 H20 0.9300
C21 H21 0.9300

loop_
_geom_torsion_atom_site_label_1
_geom_torsion_atom_site_label_2
_geom_torsion_atom_site_label_3
_geom_torsion_atom_site_label_4
_geom_torsion
C6 C1 C2 C3 1.4(5)
Te1 C1 C2 C3 -176.9(3)
C6 C1 C2 C7 -175.8(4)
Te1 C1 C2 C7 5.9(5)
C1 C2 C3 C4 -0.2(6)
C7 C2 C3 C4 177.0(4)
C2 C3 C4 C5 -0.8(7)
C3 C4 C5 C6 0.6(7)
C2 C1 C6 C5 -1.6(6)
Te1 C1 C6 C5 176.5(3)
C4 C5 C6 C1 0.6(7)
C8 N1 C7 C2 -75.1(4)
C9 N1 C7 C2 160.5(3)
C1 C2 C7 N1 -49.4(5)
C3 C2 C7 N1 133.5(4)
C15 C10 C11 C12 1.6(6)
Te1 C10 C11 C12 177.7(3)
C10 C11 C12 C13 -0.9(7)
C11 C12 C13 C14 -0.2(7)
C12 C13 C14 C15 0.5(6)
C11 C10 C15 C14 -1.3(5)
Te1 C10 C15 C14 -177.3(3)
C13 C14 C15 C10 0.2(6)
C21 C16 C17 C18 -2.1(7)
Te1 C16 C17 C18 -179.6(4)
C16 C17 C18 C19 2.4(9)
C17 C18 C19 C20 -1.0(9)
C18 C19 C20 C21 -0.6(9)
C17 C16 C21 C20 0.5(7)
Te1 C16 C21 C20 178.1(4)
C19 C20 C21 C16 0.9(9)
